data_4000625
loop_
_publ_author_name
'Mart\'in-Sede\~no, M. C.'
'Marrero-L\'opez, D.'
'Losilla, E. R.'
'Le\'on-Reina, L.'
'Bruque, S.'
'N\'u\~nez, P.'
'Aranda, M. A. G.'

_publ_section_title
;
 Structural and electrical investigation of oxide ion and proton conducting
 titanium cuspidines
;
_journal_coden_ASTM CMATEX
_journal_issue 24
_journal_name_full 'Chemistry of Materials'
_journal_page_first 5989
_journal_page_last 5998
_journal_paper_doi 10.1021/cm051117v
_journal_volume 17
_journal_year 2005
_chemical_formula_sum 'Ga0.25 La O2.39 Ti0.25'
_chemical_formula_weight 206.43
_space_group_crystal_system monoclinic
_space_group_IT_number 14
_space_group_name_Hall '-P 2ybc'
_space_group_name_H-M_alt 'P 1 21/c 1'
_audit_author_name 'Aranda, M. A. G.'
_audit_creation_date 2005-05-05T18:07
_audit_creation_method 'from EXP file using GSAS2CIF'
_audit_update_record ' 2005-05-05T18:07  Initial CIF as created by GSAS2CIF'
_cell_angle_alpha 90.0
_cell_angle_beta 109.689(4)
_cell_angle_gamma 90.0
_cell_formula_units_Z 16
_cell_length_a 7.96293(15)
_cell_length_b 11.09998(23)
_cell_length_c 11.8294(4)
_cell_volume 984.45(5)
_computing_structure_refinement GSAS
_pd_block_id 2005-05-05T18:07|La4(Ga10Ti10O75)O2_RT_phase1|M.A.G.Aranda||
_pd_phase_name 'from C:/Rietveld/Mcarmen/Serie_La2TiO5/La4Ga1Ti1O9.5/TI1P21N.EXP'
_pd_proc_ls_prof_R_factor 0.0277
_pd_proc_ls_prof_wR_factor 0.0395
_refine_ls_goodness_of_fit_all 3.02
_refine_ls_matrix_type full
_refine_ls_number_parameters 129
_refine_ls_number_restraints 0
_refine_ls_shift/su_max 0.04
_refine_ls_shift/su_mean 0.01
_cod_data_source_file cm051117vrom20050526_040813.cif
_cod_data_source_block La4(Ga10Ti10O75)O2_RT_phase_1
_cod_depositor_comments
;
The following automatic conversions were performed:
'_geom_bond_publ_flag' value 'N' changed to 'n' according to
'/home/saulius/struct/CIF-dictionaries/cif_core.dic' dictionary named
'cif_core.dic' version 2.4.1 from 2010-06-29 (168 times).

Automatic conversion script
Id: cif_fix_enum 1527 2010-12-29 10:47:43Z saulius 
;
_cod_original_sg_symbol_H-M 'P 21/c'
_cod_original_formula_sum 'Ga La2 Ti O5'
_cod_database_code 4000625

loop_
_space_group_symop_id
_space_group_symop_operation_xyz
1 +x,+y,+z
2 -x,+y+1/2,-z+1/2
-1 -x,-y,-z
-2 +x,-y+1/2,+z+1/2

loop_
_atom_site_type_symbol
_atom_site_label
_atom_site_fract_x
_atom_site_fract_y
_atom_site_fract_z
_atom_site_occupancy
_atom_site_thermal_displace_type
_atom_site_U_iso_or_equiv
_atom_site_symmetry_multiplicity
Ga Ga1 0.174(4) 0.1971(12) 0.1228(14) 0.401(11) Uiso 0.001(5) 4
Ga Ga2 0.6604(21) 0.1793(12) 0.1281(13) 0.592(13) Uiso 0.015(5) 4
La La1 0.5229(13) 0.0947(6) 0.7895(6) 1.0 Uiso 0.0042(17) 4
La La2 0.0220(15) 0.0920(7) 0.7947(7) 1.0 Uiso 0.0171(20) 4
La La3 0.3376(13) 0.1291(7) 0.4231(6) 1.0 Uiso 0.0161(20) 4
La La4 0.8389(11) 0.1294(6) 0.4320(5) 1.0 Uiso -0.0013(14) 4
O O1 0.7538(22) 0.2185(13) 0.7678(12) 1.0 Uiso 0.014(4) 4
O O2 0.2465(22) 0.2173(14) 0.7603(12) 1.0 Uiso 0.014(4) 4
O O3 0.2146(22) 0.0381(10) 0.1797(11) 1.0 Uiso 0.0074(29) 4
O O4 0.1170(19) 0.2312(10) 0.9621(9) 1.0 Uiso 0.0013(27) 4
O O5 0.4300(23) 0.2244(10) 0.1207(10) 0.786(34) Uiso 0.0052(21) 4
O O6 0.6317(22) 0.2275(13) 0.9758(10) 1.0 Uiso 0.021(4) 4
O O7 0.7099(25) 0.0404(13) 0.1685(12) 1.0 Uiso 0.026(4) 4
O O8 0.0527(18) 0.0037(13) 0.3942(11) 1.0 Uiso 0.0084(29) 4
O O9 0.5744(18) 0.0053(11) 0.4014(9) 1.0 Uiso 0.0025(27) 4
Ti Ti1 0.174(4) 0.1971(12) 0.1228(14) 0.599(11) Uiso 0.001(5) 4
Ti Ti2 0.6604(21) 0.1793(12) 0.1281(13) 0.408(13) Uiso 0.015(5) 4
O O10 0.0447(20) 0.7477(11) 0.3765(11) 0.754(34) Uiso 0.0052(21) 4

loop_
_atom_type_symbol
_atom_type_number_in_cell
Ga 3.97
La 16.0
O 38.161
Ti 4.03

loop_
_geom_angle_atom_site_label_1
_geom_angle_atom_site_label_2
_geom_angle_atom_site_label_3
_geom_angle
_geom_angle_site_symmetry_1
_geom_angle_site_symmetry_2
_geom_angle_site_symmetry_3
_geom_angle_publ_flag
O2 Ga1 O3 102.0(10) -2_565 . 1_555 n
O2 Ga1 O4 135.8(10) -2_565 . 1_554 n
O2 Ga1 O5 85.3(11) -2_565 . 1_555 n
O2 Ga1 O10 81.3(10) -2_565 . 2_545 n
O3 Ga1 O4 121.1(10) 1_555 . 1_554 n
O3 Ga1 O5 95.3(12) 1_555 . 1_555 n
O3 Ga1 O10 109.5(13) 1_555 . 2_545 n
O4 Ga1 O5 81.9(11) 1_554 . 1_555 n
O4 Ga1 O10 92.0(12) 1_554 . 2_545 n
O5 Ga1 O10 153.7(9) 1_555 . 2_545 n
O1 Ga2 O5 88.4(8) -2_565 . 1_555 n
O1 Ga2 O6 123.9(10) -2_565 . 1_554 n
O1 Ga2 O7 108.6(10) -2_565 . 1_555 n
O5 Ga2 O6 94.6(9) 1_555 . 1_554 n
O5 Ga2 O7 113.9(11) 1_555 . 1_555 n
O6 Ga2 O7 120.6(11) 1_554 . 1_555 n
O1 La1 O2 110.2(5) 1_555 . 1_555 n
O1 La1 O3 73.5(6) 1_555 . -1_656 n
O1 La1 O5 61.9(5) 1_555 . -2_566 n
O1 La1 O6 73.1(6) 1_555 . 1_555 n
O1 La1 O7 175.2(5) 1_555 . -1_656 n
O1 La1 O9 100.5(5) 1_555 . -1_656 n
O2 La1 O3 176.3(7) 1_555 . -1_656 n
O2 La1 O5 59.7(5) 1_555 . -2_566 n
O2 La1 O6 80.3(5) 1_555 . 1_555 n
O2 La1 O7 71.7(6) 1_555 . -1_656 n
O2 La1 O9 97.5(5) 1_555 . -1_656 n
O3 La1 O5 123.2(6) -1_656 . -2_566 n
O3 La1 O6 101.1(6) -1_656 . 1_555 n
O3 La1 O7 104.6(5) -1_656 . -1_656 n
O3 La1 O9 81.5(4) -1_656 . -1_656 n
O5 La1 O6 97.8(4) -2_566 . 1_555 n
O5 La1 O7 122.2(6) -2_566 . -1_656 n
O5 La1 O9 74.4(4) -2_566 . -1_656 n
O6 La1 O7 103.2(5) 1_555 . -1_656 n
O6 La1 O9 171.8(5) 1_555 . -1_656 n
O7 La1 O9 83.5(5) -1_656 . -1_656 n
O1 La2 O2 107.9(5) 1_455 . 1_555 n
O1 La2 O3 71.8(6) 1_455 . -1_556 n
O1 La2 O4 76.3(5) 1_455 . 1_555 n
O1 La2 O7 177.0(6) 1_455 . -1_656 n
O1 La2 O8 101.6(6) 1_455 . -1_556 n
O1 La2 O10 64.8(5) 1_455 . -1_566 n
O2 La2 O3 177.4(5) 1_555 . -1_556 n
O2 La2 O4 74.0(5) 1_555 . 1_555 n
O2 La2 O7 74.3(6) 1_555 . -1_656 n
O2 La2 O8 93.7(6) 1_555 . -1_556 n
O2 La2 O10 56.2(5) 1_555 . -1_566 n
O3 La2 O4 108.3(5) -1_556 . 1_555 n
O3 La2 O7 106.0(5) -1_556 . -1_656 n
O3 La2 O8 83.9(5) -1_556 . -1_556 n
O3 La2 O10 121.9(5) -1_556 . -1_566 n
O4 La2 O7 102.7(6) 1_555 . -1_656 n
O4 La2 O8 165.8(6) 1_555 . -1_556 n
O4 La2 O10 97.2(4) 1_555 . -1_566 n
O7 La2 O8 80.1(5) -1_656 . -1_556 n
O7 La2 O10 118.2(6) -1_656 . -1_566 n
O8 La2 O10 69.6(5) -1_556 . -1_566 n
O2 La3 O4 71.2(5) -2_565 . -2_565 n
O2 La3 O5 100.2(4) -2_565 . -2_566 n
O2 La3 O6 77.3(4) -2_565 . -2_565 n
O2 La3 O8 104.6(6) -2_565 . 1_555 n
O2 La3 O9 110.0(6) -2_565 . 1_555 n
O2 La3 O9 173.9(6) -2_565 . -1_656 n
O4 La3 O5 58.5(4) -2_565 . -2_566 n
O4 La3 O6 101.4(4) -2_565 . -2_565 n
O4 La3 O8 73.6(5) -2_565 . 1_555 n
O4 La3 O9 174.1(5) -2_565 . 1_555 n
O4 La3 O9 103.8(5) -2_565 . -1_656 n
O5 La3 O6 59.6(5) -2_566 . -2_565 n
O5 La3 O8 113.9(5) -2_566 . 1_555 n
O5 La3 O9 115.7(5) -2_566 . 1_555 n
O5 La3 O9 73.8(4) -2_566 . -1_656 n
O6 La3 O8 173.5(5) -2_565 . 1_555 n
O6 La3 O9 73.5(5) -2_565 . 1_555 n
O6 La3 O9 100.5(5) -2_565 . -1_656 n
O8 La3 O9 111.2(4) 1_555 . 1_555 n
O8 La3 O9 76.9(6) 1_555 . -1_656 n
O9 La3 O9 74.6(5) 1_555 . -1_656 n
O1 La4 O4 72.6(4) -2_565 . -2_665 n
O1 La4 O6 72.7(6) -2_565 . -2_565 n
O1 La4 O8 106.1(6) -2_565 . 1_655 n
O1 La4 O8 173.6(6) -2_565 . -1_656 n
O1 La4 O9 105.8(5) -2_565 . 1_555 n
O1 La4 O10 104.7(5) -2_565 . -1_666 n
O4 La4 O6 100.7(4) -2_665 . -2_565 n
O4 La4 O8 75.2(5) -2_665 . 1_655 n
O4 La4 O8 101.5(5) -2_665 . -1_656 n
O4 La4 O9 178.2(5) -2_665 . 1_555 n
O4 La4 O10 61.6(5) -2_665 . -1_666 n
O6 La4 O8 175.8(6) -2_565 . 1_655 n
O6 La4 O8 106.5(5) -2_565 . -1_656 n
O6 La4 O9 77.9(6) -2_565 . 1_555 n
O6 La4 O10 62.3(5) -2_565 . -1_666 n
O8 La4 O8 74.3(4) 1_655 . -1_656 n
O8 La4 O9 106.3(4) 1_655 . 1_555 n
O8 La4 O10 114.7(6) 1_655 . -1_666 n
O8 La4 O9 80.0(5) -1_656 . 1_555 n
O8 La4 O10 69.8(5) -1_656 . -1_666 n
O9 La4 O10 118.3(5) 1_555 . -1_666 n
Ga2 O1 La1 110.0(8) -2_566 . 1_555 n
Ga2 O1 La2 120.5(9) -2_566 . 1_655 n
Ga2 O1 La4 101.2(7) -2_566 . -2_566 n
Ga2 O1 Ti2 0.0 -2_566 . -2_566 n
La1 O1 La2 108.8(6) 1_555 . 1_655 n
La1 O1 La4 109.0(7) 1_555 . -2_566 n
La1 O1 Ti2 110.0(8) 1_555 . -2_566 n
La2 O1 La4 106.7(6) 1_655 . -2_566 n
La2 O1 Ti2 120.5(9) 1_655 . -2_566 n
La4 O1 Ti2 101.2(7) -2_566 . -2_566 n
Ga1 O2 La1 114.1(11) -2_566 . 1_555 n
Ga1 O2 La2 115.4(11) -2_566 . 1_555 n
Ga1 O2 La3 104.9(8) -2_566 . -2_566 n
Ga1 O2 Ti1 0.0 -2_566 . -2_566 n
La1 O2 La2 109.3(7) 1_555 . 1_555 n
La1 O2 La3 104.6(6) 1_555 . -2_566 n
La1 O2 Ti1 114.1(11) 1_555 . -2_566 n
La2 O2 La3 107.7(7) 1_555 . -2_566 n
La2 O2 Ti1 115.4(11) 1_555 . -2_566 n
La3 O2 Ti1 104.9(8) -2_566 . -2_566 n
Ga1 O3 La1 130.1(12) 1_555 . -1_656 n
Ga1 O3 La2 123.2(11) 1_555 . -1_556 n
Ga1 O3 Ti1 0.0 1_555 . 1_555 n
La1 O3 La2 105.9(5) -1_656 . -1_556 n
La1 O3 Ti1 130.1(12) -1_656 . 1_555 n
La2 O3 Ti1 123.2(11) -1_556 . 1_555 n
Ga1 O4 La2 127.9(8) 1_556 . 1_555 n
Ga1 O4 La3 111.9(9) 1_556 . -2_566 n
Ga1 O4 La4 99.6(10) 1_556 . -2_466 n
Ga1 O4 Ti1 0.0 1_556 . 1_556 n
La2 O4 La3 106.9(6) 1_555 . -2_566 n
La2 O4 La4 104.4(5) 1_555 . -2_466 n
La2 O4 Ti1 127.9(8) 1_555 . 1_556 n
La3 O4 La4 102.8(5) -2_566 . -2_466 n
La3 O4 Ti1 111.9(9) -2_566 . 1_556 n
La4 O4 Ti1 99.6(10) -2_466 . 1_556 n
Ga1 O5 Ga2 155.8(8) 1_555 . 1_555 n
Ga1 O5 La1 97.1(7) 1_555 . -2_565 n
Ga1 O5 La3 96.6(7) 1_555 . -2_565 n
Ga1 O5 Ti1 0.0 1_555 . 1_555 n
Ga1 O5 Ti2 155.8(8) 1_555 . 1_555 n
Ga2 O5 La1 98.1(8) 1_555 . -2_565 n
Ga2 O5 La3 100.2(8) 1_555 . -2_565 n
Ga2 O5 Ti1 155.8(8) 1_555 . 1_555 n
Ga2 O5 Ti2 0.0 1_555 . 1_555 n
La1 O5 La3 96.6(4) -2_565 . -2_565 n
La1 O5 Ti1 97.1(7) -2_565 . 1_555 n
La1 O5 Ti2 98.1(8) -2_565 . 1_555 n
La3 O5 Ti1 96.6(7) -2_565 . 1_555 n
La3 O5 Ti2 100.2(8) -2_565 . 1_555 n
Ti1 O5 Ti2 155.8(8) 1_555 . 1_555 n
Ga2 O6 La1 125.4(9) 1_556 . 1_555 n
Ga2 O6 La3 102.1(8) 1_556 . -2_566 n
Ga2 O6 La4 121.8(8) 1_556 . -2_566 n
Ga2 O6 Ti2 0.0 1_556 . 1_556 n
La1 O6 La3 97.2(5) 1_555 . -2_566 n
La1 O6 La4 104.3(6) 1_555 . -2_566 n
La1 O6 Ti2 125.4(9) 1_555 . 1_556 n
La3 O6 La4 99.2(5) -2_566 . -2_566 n
La3 O6 Ti2 102.1(8) -2_566 . 1_556 n
La4 O6 Ti2 121.8(8) -2_566 . 1_556 n
Ga2 O7 La1 119.6(11) 1_555 . -1_656 n
Ga2 O7 La2 135.8(11) 1_555 . -1_656 n
Ga2 O7 Ti2 0.0 1_555 . 1_555 n
La1 O7 La2 104.7(6) -1_656 . -1_656 n
La1 O7 Ti2 119.6(11) -1_656 . 1_555 n
La2 O7 Ti2 135.8(11) -1_656 . 1_555 n
La2 O8 La3 107.3(5) -1_556 . 1_555 n
La2 O8 La4 118.6(6) -1_556 . 1_455 n
La2 O8 La4 115.4(6) -1_556 . -1_656 n
La3 O8 La4 108.3(6) 1_555 . 1_455 n
La3 O8 La4 99.7(6) 1_555 . -1_656 n
La4 O8 La4 105.7(4) 1_455 . -1_656 n
La1 O9 La3 110.3(5) -1_656 . 1_555 n
La1 O9 La3 115.1(6) -1_656 . -1_656 n
La1 O9 La4 113.0(5) -1_656 . 1_555 n
La3 O9 La3 105.4(5) 1_555 . -1_656 n
La3 O9 La4 109.2(5) 1_555 . 1_555 n
La3 O9 La4 103.3(5) -1_656 . 1_555 n
O2 Ti1 O3 102.0(10) -2_565 . 1_555 n
O2 Ti1 O4 135.8(10) -2_565 . 1_554 n
O2 Ti1 O5 85.3(11) -2_565 . 1_555 n
O2 Ti1 O10 81.3(10) -2_565 . 2_545 n
O3 Ti1 O4 121.1(10) 1_555 . 1_554 n
O3 Ti1 O5 95.3(12) 1_555 . 1_555 n
O3 Ti1 O10 109.5(13) 1_555 . 2_545 n
O4 Ti1 O5 81.9(11) 1_554 . 1_555 n
O4 Ti1 O10 92.0(12) 1_554 . 2_545 n
O5 Ti1 O10 153.7(9) 1_555 . 2_545 n
O1 Ti2 O5 88.4(8) -2_565 . 1_555 n
O1 Ti2 O6 123.9(10) -2_565 . 1_554 n
O1 Ti2 O7 108.6(10) -2_565 . 1_555 n
O5 Ti2 O6 94.6(9) 1_555 . 1_554 n
O5 Ti2 O7 113.9(11) 1_555 . 1_555 n
O6 Ti2 O7 120.6(11) 1_554 . 1_555 n
Ga1 O10 La2 105.4(8) 2_555 . -1_566 n
Ga1 O10 La4 102.9(8) 2_555 . -1_666 n
Ga1 O10 Ti1 0.0 2_555 . 2_555 n
La2 O10 La4 104.1(5) -1_566 . -1_666 n
La2 O10 Ti1 105.4(8) -1_566 . 2_555 n
La4 O10 Ti1 102.9(8) -1_666 . 2_555 n

loop_
_geom_bond_atom_site_label_1
_geom_bond_atom_site_label_2
_geom_bond_distance
_geom_bond_site_symmetry_1
_geom_bond_site_symmetry_2
_geom_bond_publ_flag
Ga1 La1 3.639(21) . -2_554 n
Ga1 La2 3.571(21) . -2_554 n
Ga1 La3 3.430(16) . 1_555 n
Ga1 La3 3.614(20) . -2_554 n
Ga1 La4 3.447(21) . -2_454 n
Ga1 O2 1.802(21) . -2_554 n
Ga1 O3 1.878(18) . 1_555 n
Ga1 O4 1.839(19) . 1_554 n
Ga1 O5 2.067(31) . 1_555 n
Ga1 O10 1.835(31) . 2_545 n
Ga2 La1 3.645(18) . -1_656 n
Ga2 La1 3.542(17) . -2_554 n
Ga2 La3 3.579(16) . -2_554 n
Ga2 La4 3.437(15) . 1_555 n
Ga2 O1 1.935(20) . -2_554 n
Ga2 O5 1.875(22) . 1_555 n
Ga2 O6 1.818(18) . 1_554 n
Ga2 O7 1.622(19) . 1_555 n
Ga2 O10 2.486(20) . 2_645 n
La1 Ga1 3.639(21) . -2_555 n
La1 Ga2 3.645(18) . -1_656 n
La1 Ga2 3.542(17) . -2_555 n
La1 La2 4.010(16) . 1_555 n
La1 La2 3.954(16) . 1_655 n
La1 La3 4.098(10) . 1_555 n
La1 La3 3.951(9) . -1_656 n
La1 La3 3.956(13) . -2_555 n
La1 La4 4.032(10) . -1_656 n
La1 La4 3.963(10) . -2_555 n
La1 O1 2.378(17) . 1_555 n
La1 O2 2.511(18) . 1_555 n
La1 O3 2.482(18) . -1_656 n
La1 O5 2.752(12) . -2_555 n
La1 O6 2.549(15) . 1_555 n
La1 O7 2.559(19) . -1_656 n
La1 O9 2.397(13) . -1_656 n
La1 Ti1 3.639(21) . -2_555 n
La1 Ti2 3.645(18) . -1_656 n
La1 Ti2 3.542(17) . -2_555 n
La2 Ga1 3.571(21) . -2_555 n
La2 La1 3.954(16) . 1_455 n
La2 La1 4.010(16) . 1_555 n
La2 La3 3.986(12) . -1_556 n
La2 La3 3.954(12) . -2_555 n
La2 La4 4.061(11) . 1_455 n
La2 La4 4.058(10) . -1_656 n
La2 La4 3.991(12) . -2_455 n
La2 O1 2.485(19) . 1_455 n
La2 O2 2.405(18) . 1_555 n
La2 O3 2.472(18) . -1_556 n
La2 O4 2.423(14) . 1_555 n
La2 O7 2.507(20) . -1_656 n
La2 O8 2.362(15) . -1_556 n
La2 Ti1 3.571(21) . -2_555 n
La2 O10 2.613(16) . -1_566 n
La3 Ga1 3.430(16) . 1_555 n
La3 Ga1 3.614(20) . -2_555 n
La3 Ga2 3.579(16) . -2_555 n
La3 La1 4.098(10) . 1_555 n
La3 La1 3.951(9) . -1_656 n
La3 La1 3.956(13) . -2_554 n
La3 La2 3.986(12) . -1_556 n
La3 La2 3.954(12) . -2_554 n
La3 La3 3.878(16) . -1_656 n
La3 La4 4.008(13) . 1_455 n
La3 La4 3.957(13) . 1_555 n
La3 La4 3.842(8) . -1_656 n
La3 O2 2.491(16) . -2_554 n
La3 O3 2.894(14) . 1_555 n
La3 O4 2.500(16) . -2_554 n
La3 O5 2.736(13) . -2_555 n
La3 O6 2.724(18) . -2_554 n
La3 O8 2.584(16) . 1_555 n
La3 O9 2.416(16) . 1_555 n
La3 O9 2.459(14) . -1_656 n
La3 Ti1 3.430(16) . 1_555 n
La3 Ti1 3.614(20) . -2_555 n
La3 Ti2 3.579(16) . -2_555 n
La4 Ga1 3.447(21) . -2_655 n
La4 Ga2 3.437(15) . 1_555 n
La4 La1 4.032(10) . -1_656 n
La4 La1 3.963(10) . -2_554 n
La4 La2 4.061(11) . 1_655 n
La4 La2 4.058(10) . -1_656 n
La4 La2 3.991(12) . -2_654 n
La4 La3 3.957(13) . 1_555 n
La4 La3 4.008(13) . 1_655 n
La4 La3 3.842(8) . -1_656 n
La4 La4 3.826(14) . -1_756 n
La4 O1 2.489(15) . -2_554 n
La4 O4 2.626(16) . -2_654 n
La4 O6 2.468(17) . -2_554 n
La4 O7 3.097(14) . 1_555 n
La4 O8 2.358(15) . 1_655 n
La4 O8 2.441(15) . -1_656 n
La4 O9 2.439(17) . 1_555 n
La4 Ti1 3.447(21) . -2_655 n
La4 Ti2 3.437(15) . 1_555 n
La4 O10 2.536(13) . -1_666 n
O1 Ga2 1.935(20) . -2_555 n
O1 La1 2.378(17) . 1_555 n
O1 La2 2.485(19) . 1_655 n
O1 La4 2.489(15) . -2_555 n
O1 Ti2 1.935(20) . -2_555 n
O2 Ga1 1.802(21) . -2_555 n
O2 La1 2.511(18) . 1_555 n
O2 La2 2.405(18) . 1_555 n
O2 La3 2.491(16) . -2_555 n
O2 Ti1 1.802(21) . -2_555 n
O3 Ga1 1.878(18) . 1_555 n
O3 La1 2.482(18) . -1_656 n
O3 La2 2.472(18) . -1_556 n
O3 La3 2.894(14) . 1_555 n
O3 Ti1 1.878(18) . 1_555 n
O4 Ga1 1.839(19) . 1_556 n
O4 La2 2.423(14) . 1_555 n
O4 La3 2.500(16) . -2_555 n
O4 La4 2.626(16) . -2_455 n
O4 Ti1 1.839(19) . 1_556 n
O5 Ga1 2.067(31) . 1_555 n
O5 Ga2 1.875(22) . 1_555 n
O5 La1 2.752(12) . -2_554 n
O5 La3 2.736(13) . -2_554 n
O5 Ti1 2.067(31) . 1_555 n
O5 Ti2 1.875(22) . 1_555 n
O6 Ga2 1.818(18) . 1_556 n
O6 La1 2.549(15) . 1_555 n
O6 La3 2.724(18) . -2_555 n
O6 La4 2.468(17) . -2_555 n
O6 Ti2 1.818(18) . 1_556 n
O7 Ga2 1.622(19) . 1_555 n
O7 La1 2.559(19) . -1_656 n
O7 La2 2.507(20) . -1_656 n
O7 La4 3.097(14) . 1_555 n
O7 Ti2 1.622(19) . 1_555 n
O8 La2 2.362(15) . -1_556 n
O8 La3 2.584(16) . 1_555 n
O8 La4 2.358(15) . 1_455 n
O8 La4 2.441(15) . -1_656 n
O9 La1 2.397(13) . -1_656 n
O9 La3 2.416(16) . 1_555 n
O9 La3 2.459(14) . -1_656 n
O9 La4 2.439(17) . 1_555 n
Ti1 La1 3.639(21) . -2_554 n
Ti1 La2 3.571(21) . -2_554 n
Ti1 La3 3.430(16) . 1_555 n
Ti1 La3 3.614(20) . -2_554 n
Ti1 La4 3.447(21) . -2_454 n
Ti1 O2 1.802(21) . -2_554 n
Ti1 O3 1.878(18) . 1_555 n
Ti1 O4 1.839(19) . 1_554 n
Ti1 O5 2.067(31) . 1_555 n
Ti1 O10 1.835(31) . 2_545 n
Ti2 La1 3.645(18) . -1_656 n
Ti2 La1 3.542(17) . -2_554 n
Ti2 La3 3.579(16) . -2_554 n
Ti2 La4 3.437(15) . 1_555 n
Ti2 O1 1.935(20) . -2_554 n
Ti2 O5 1.875(22) . 1_555 n
Ti2 O6 1.818(18) . 1_554 n
Ti2 O7 1.622(19) . 1_555 n
Ti2 O10 2.486(20) . 2_645 n
O10 Ga1 1.835(31) . 2_555 n
O10 Ga2 2.486(20) . 2_655 n
O10 La2 2.613(16) . -1_566 n
O10 La4 2.536(13) . -1_666 n
O10 Ti1 1.835(31) . 2_555 n
O10 Ti2 2.486(20) . 2_655 n

loop_
_pd_block_diffractogram_id
2005-05-05T18:07|La4(Ga10Ti10O75)O2_RT_H_01|M.A.G.Aranda|XRLAB
2005-05-05T18:07|La4(Ga10Ti10O75)O2_RT_H_02|M.A.G.Aranda|HRPT_RT

loop_
_cod_changelog_entry_id
_cod_changelog_entry_author
_cod_changelog_entry_date
_cod_changelog_entry_text
1 'Vaitkus, Antanas' 2022-09-18T02:00:00+03:00 'Updated bibliographic information.'
2 'Vaitkus, Antanas' 2022-09-18T02:45:00+03:00
;
 Added an explicit space group operation list and updated space group
 information after consulting the original CIF file which was provided
 as supplementary material for the original publication.
;
3 'Vaitkus, Antanas' 2022-09-18T03:35:00+03:00
;
 Changed the values of several data items and added additional information
 after consulting the original CIF file which was provided as supplementary
 material for the original publication.
;
